data_4103310
loop_
_publ_author_name
'Yuzhong Wang'
'Yaoming Xie'
'Mariham Y. Abraham'
'Pingrong Wei'
'Henry F. Schaefer'
'Paul v. R. Schleyer'
'Gregory H. Robinson'

_publ_section_title
;
 A Viable Anionic N-Heterocyclic Dicarbene
;
_journal_name_full 'Journal of the American Chemical Society'
_journal_page_first 14370
_journal_page_last 14372
_journal_paper_doi 10.1021/ja106631r
_journal_volume 132
_journal_year 2010
_chemical_formula_sum 'C38 H60 Al Li N2 O2'
_chemical_formula_weight 610.80
_chemical_name_systematic
; 
 ? 
;
_space_group_IT_number 2
_symmetry_cell_setting triclinic
_symmetry_space_group_name_Hall '-P 1'
_symmetry_space_group_name_H-M 'P -1'
_atom_sites_solution_hydrogens geom
_atom_sites_solution_primary direct
_atom_sites_solution_secondary difmap
_audit_creation_method SHELXL-97
_cell_angle_alpha 86.3900(10)
_cell_angle_beta 79.5070(10)
_cell_angle_gamma 72.2550(10)
_cell_formula_units_Z 2
_cell_length_a 10.3408(9)
_cell_length_b 10.4182(9)
_cell_length_c 19.7667(18)
_cell_measurement_reflns_used 2018
_cell_measurement_temperature 296(2)
_cell_measurement_theta_max 19.591
_cell_measurement_theta_min 2.180
_cell_volume 1994.2(3)
_computing_structure_refinement 'SHELXL-97 (Sheldrick, 2008)'
_computing_structure_solution 'SHELXS-97 (Sheldrick, 2008)'
_diffrn_ambient_temperature 296(2)
_diffrn_measured_fraction_theta_full 1.000
_diffrn_measured_fraction_theta_max 1.000
_diffrn_measurement_device_type 'BRUKER APEX II'
_diffrn_measurement_method 'OMEGA SCAN'
_diffrn_radiation_monochromator graphite
_diffrn_radiation_source 'fine-focus sealed tube'
_diffrn_radiation_type MoK\a
_diffrn_radiation_wavelength 0.71073
_diffrn_reflns_av_R_equivalents 0.0837
_diffrn_reflns_av_sigmaI/netI 0.0993
_diffrn_reflns_limit_h_max 12
_diffrn_reflns_limit_h_min -12
_diffrn_reflns_limit_k_max 12
_diffrn_reflns_limit_k_min -12
_diffrn_reflns_limit_l_max 23
_diffrn_reflns_limit_l_min -23
_diffrn_reflns_number 21650
_diffrn_reflns_theta_full 25.00
_diffrn_reflns_theta_max 25.00
_diffrn_reflns_theta_min 2.05
_exptl_absorpt_coefficient_mu 0.081
_exptl_absorpt_correction_T_max 0.9976
_exptl_absorpt_correction_T_min 0.9784
_exptl_absorpt_correction_type multi-scan
_exptl_absorpt_process_details 'BRUKER SADABS'
_exptl_crystal_colour colorless
_exptl_crystal_density_diffrn 1.017
_exptl_crystal_density_method 'not measured'
_exptl_crystal_description plate
_exptl_crystal_F_000 668
_exptl_crystal_size_max 0.27
_exptl_crystal_size_mid 0.25
_exptl_crystal_size_min 0.03
_refine_diff_density_max 0.163
_refine_diff_density_min -0.172
_refine_diff_density_rms 0.032
_refine_ls_extinction_method none
_refine_ls_goodness_of_fit_ref 1.004
_refine_ls_hydrogen_treatment constr
_refine_ls_matrix_type full
_refine_ls_number_parameters 462
_refine_ls_number_reflns 7039
_refine_ls_number_restraints 127
_refine_ls_restrained_S_all 1.004
_refine_ls_R_factor_all 0.1758
_refine_ls_R_factor_gt 0.0618
_refine_ls_shift/su_max 0.000
_refine_ls_shift/su_mean 0.000
_refine_ls_structure_factor_coef Fsqd
_refine_ls_weighting_details 'calc w=1/[\s^2^(Fo^2^)+(0.0608P)^2^+0.0000P] where P=(Fo^2^+2Fc^2^)/3'
_refine_ls_weighting_scheme calc
_refine_ls_wR_factor_gt 0.1251
_refine_ls_wR_factor_ref 0.1660
_reflns_number_gt 2925
_reflns_number_total 7039
_reflns_threshold_expression >2sigma(I)
_cod_data_source_file ja106631r_si_003.cif
_cod_data_source_block j1
_cod_depositor_comments
;
The following automatic conversions were performed:

'_refine_ls_hydrogen_treatment' value 'CONSTR' changed to 'constr'
according to the built-in table from CIF Core dictionary named
'cif_core.dic' version 2.4.1 from 2010-06-29.

Automatic conversion script
Id: cif_fix_values 1715 2011-07-08 13:25:40Z adriana 
;
_cod_database_code 4103310

loop_
_symmetry_equiv_pos_as_xyz
'x, y, z'
'-x, -y, -z'

loop_
_atom_site_label
_atom_site_type_symbol
_atom_site_fract_x
_atom_site_fract_y
_atom_site_fract_z
_atom_site_U_iso_or_equiv
_atom_site_adp_type
_atom_site_occupancy
_atom_site_symmetry_multiplicity
_atom_site_calc_flag
_atom_site_refinement_flags
_atom_site_disorder_assembly
_atom_site_disorder_group
Al1 Al 0.62019(12) 0.34337(11) 0.26259(6) 0.0784(4) Uani 1 1 d D . .
Li1 Li 0.0370(6) 0.7615(6) 0.2612(3) 0.0797(19) Uani 1 1 d . A .
N1 N 0.3333(2) 0.5684(2) 0.27083(11) 0.0456(6) Uani 1 1 d . . .
N2 N 0.3232(2) 0.6331(2) 0.16799(11) 0.0452(6) Uani 1 1 d . . .
C1 C 0.2442(3) 0.6506(3) 0.23185(14) 0.0465(8) Uani 1 1 d . A .
C2 C 0.4645(3) 0.4983(3) 0.23454(15) 0.0513(8) Uani 1 1 d . A .
C3 C 0.4534(3) 0.5434(3) 0.16917(15) 0.0541(9) Uani 1 1 d . A .
H3 H 0.5226 0.5180 0.1310 0.065 Uiso 1 1 calc R . .
C4 C 0.2725(3) 0.6904(3) 0.10580(14) 0.0504(8) Uani 1 1 d . A .
C5 C 0.2573(3) 0.8254(3) 0.09029(16) 0.0616(9) Uani 1 1 d . . .
C6 C 0.2081(4) 0.8762(4) 0.03000(19) 0.0828(12) Uani 1 1 d . A .
H6 H 0.1958 0.9665 0.0184 0.099 Uiso 1 1 calc R . .
C7 C 0.1776(4) 0.7938(5) -0.01261(19) 0.0906(13) Uani 1 1 d . . .
H7 H 0.1455 0.8289 -0.0529 0.109 Uiso 1 1 calc R A .
C8 C 0.1939(4) 0.6616(4) 0.00372(17) 0.0771(11) Uani 1 1 d . A .
H8 H 0.1726 0.6077 -0.0257 0.092 Uiso 1 1 calc R . .
C9 C 0.2417(3) 0.6057(3) 0.06338(16) 0.0569(9) Uani 1 1 d . . .
C10 C 0.2579(4) 0.4584(3) 0.07993(17) 0.0681(10) Uani 1 1 d . A .
H10 H 0.2854 0.4405 0.1253 0.082 Uiso 1 1 calc R . .
C11 C 0.1220(5) 0.4258(5) 0.0850(2) 0.1282(17) Uani 1 1 d . . .
H11A H 0.1358 0.3322 0.0964 0.192 Uiso 1 1 calc R A .
H11B H 0.0905 0.4447 0.0416 0.192 Uiso 1 1 calc R . .
H11C H 0.0544 0.4801 0.1201 0.192 Uiso 1 1 calc R . .
C12 C 0.3727(5) 0.3660(4) 0.0287(2) 0.1160(16) Uani 1 1 d . . .
H12A H 0.3814 0.2736 0.0413 0.174 Uiso 1 1 calc R A .
H12B H 0.4582 0.3838 0.0295 0.174 Uiso 1 1 calc R . .
H12C H 0.3504 0.3827 -0.0167 0.174 Uiso 1 1 calc R . .
C13 C 0.2932(4) 0.9166(4) 0.13525(19) 0.0759(11) Uani 1 1 d . A .
H13 H 0.3373 0.8606 0.1713 0.091 Uiso 1 1 calc R . .
C14 C 0.3957(4) 0.9846(4) 0.0951(2) 0.1097(15) Uani 1 1 d . . .
H14A H 0.4168 1.0410 0.1255 0.164 Uiso 1 1 calc R A .
H14B H 0.3561 1.0386 0.0586 0.164 Uiso 1 1 calc R . .
H14C H 0.4787 0.9170 0.0761 0.164 Uiso 1 1 calc R . .
C15 C 0.1654(5) 1.0220(4) 0.1704(2) 0.1216(16) Uani 1 1 d . . .
H15A H 0.1918 1.0769 0.1993 0.182 Uiso 1 1 calc R A .
H15B H 0.1046 0.9780 0.1979 0.182 Uiso 1 1 calc R . .
H15C H 0.1191 1.0777 0.1362 0.182 Uiso 1 1 calc R . .
C16 C 0.2925(3) 0.5554(3) 0.34445(15) 0.0490(8) Uani 1 1 d . A .
C17 C 0.3319(3) 0.6311(3) 0.38882(16) 0.0562(9) Uani 1 1 d . . .
C18 C 0.2911(4) 0.6150(4) 0.45880(17) 0.0714(11) Uani 1 1 d . A .
H18 H 0.3157 0.6633 0.4897 0.086 Uiso 1 1 calc R . .
C19 C 0.2155(4) 0.5298(4) 0.48335(18) 0.0809(12) Uani 1 1 d . . .
H19 H 0.1880 0.5223 0.5306 0.097 Uiso 1 1 calc R A .
C20 C 0.1793(4) 0.4550(4) 0.43920(18) 0.0769(11) Uani 1 1 d . A .
H20 H 0.1286 0.3968 0.4569 0.092 Uiso 1 1 calc R . .
C21 C 0.2179(3) 0.4655(3) 0.36811(16) 0.0575(9) Uani 1 1 d . . .
C22 C 0.1794(4) 0.3810(4) 0.32045(18) 0.0799(12) Uani 1 1 d . A .
H22 H 0.2419 0.3762 0.2763 0.096 Uiso 1 1 calc R . .
C23 C 0.1959(6) 0.2365(4) 0.3467(2) 0.161(2) Uani 1 1 d . . .
H23A H 0.2891 0.1950 0.3536 0.242 Uiso 1 1 calc R A .
H23B H 0.1746 0.1861 0.3134 0.242 Uiso 1 1 calc R . .
H23C H 0.1342 0.2377 0.3894 0.242 Uiso 1 1 calc R . .
C24 C 0.0341(5) 0.4434(5) 0.3068(2) 0.1285(17) Uani 1 1 d . . .
H24A H 0.0142 0.3874 0.2758 0.193 Uiso 1 1 calc R A .
H24B H 0.0254 0.5312 0.2866 0.193 Uiso 1 1 calc R . .
H24C H -0.0296 0.4513 0.3493 0.193 Uiso 1 1 calc R . .
C25 C 0.4144(4) 0.7268(4) 0.36139(18) 0.0736(11) Uani 1 1 d . A .
H25 H 0.4730 0.6904 0.3179 0.088 Uiso 1 1 calc R . .
C26 C 0.3193(4) 0.8649(4) 0.3464(2) 0.1127(15) Uani 1 1 d . . .
H26A H 0.3734 0.9235 0.3282 0.169 Uiso 1 1 calc R A .
H26B H 0.2594 0.9020 0.3881 0.169 Uiso 1 1 calc R . .
H26C H 0.2651 0.8562 0.3133 0.169 Uiso 1 1 calc R . .
C27 C 0.5078(5) 0.7425(5) 0.4098(2) 0.1233(17) Uani 1 1 d . . .
H27A H 0.5585 0.8027 0.3895 0.185 Uiso 1 1 calc R A .
H27B H 0.5710 0.6561 0.4177 0.185 Uiso 1 1 calc R . .
H27C H 0.4527 0.7785 0.4528 0.185 Uiso 1 1 calc R . .
C28 C 0.641(3) 0.329(3) 0.3596(8) 0.196(16) Uani 0.42(3) 1 d PDU A 1
H28A H 0.7169 0.2517 0.3661 0.294 Uiso 0.42(3) 1 calc PR A 1
H28B H 0.5578 0.3191 0.3875 0.294 Uiso 0.42(3) 1 calc PR A 1
H28C H 0.6574 0.4087 0.3729 0.294 Uiso 0.42(3) 1 calc PR A 1
C29 C 0.589(3) 0.181(3) 0.2283(15) 0.152(10) Uani 0.42(3) 1 d PDU A 1
H29A H 0.5811 0.1931 0.1806 0.228 Uiso 0.42(3) 1 calc PR A 1
H29B H 0.5059 0.1680 0.2543 0.228 Uiso 0.42(3) 1 calc PR A 1
H29C H 0.6656 0.1030 0.2337 0.228 Uiso 0.42(3) 1 calc PR A 1
C30 C 0.786(2) 0.370(3) 0.1990(12) 0.119(8) Uani 0.42(3) 1 d PDU A 1
H30A H 0.7733 0.3686 0.1522 0.179 Uiso 0.42(3) 1 calc PR A 1
H30B H 0.8667 0.2980 0.2062 0.179 Uiso 0.42(3) 1 calc PR A 1
H30C H 0.7972 0.4545 0.2084 0.179 Uiso 0.42(3) 1 calc PR A 1
C28' C 0.6553(14) 0.3841(19) 0.3530(6) 0.096(5) Uani 0.58(3) 1 d PDU A 2
H28D H 0.5755 0.3884 0.3874 0.144 Uiso 0.58(3) 1 calc PR A 2
H28E H 0.6742 0.4691 0.3503 0.144 Uiso 0.58(3) 1 calc PR A 2
H28F H 0.7330 0.3144 0.3650 0.144 Uiso 0.58(3) 1 calc PR A 2
C29' C 0.565(2) 0.176(2) 0.266(2) 0.196(11) Uani 0.58(3) 1 d PDU A 2
H29D H 0.4897 0.1816 0.3034 0.294 Uiso 0.58(3) 1 calc PR A 2
H29E H 0.6419 0.1000 0.2734 0.294 Uiso 0.58(3) 1 calc PR A 2
H29F H 0.5374 0.1660 0.2236 0.294 Uiso 0.58(3) 1 calc PR A 2
C30' C 0.7848(17) 0.327(3) 0.1919(7) 0.151(9) Uani 0.58(3) 1 d PDU A 2
H30D H 0.8136 0.4066 0.1921 0.226 Uiso 0.58(3) 1 calc PR A 2
H30E H 0.7634 0.3181 0.1475 0.226 Uiso 0.58(3) 1 calc PR A 2
H30F H 0.8576 0.2496 0.2016 0.226 Uiso 0.58(3) 1 calc PR A 2
O1 O -0.0481(3) 0.8549(3) 0.34518(13) 0.0957(9) Uani 1 1 d D . .
C31 C -0.045(3) 0.8061(16) 0.4128(8) 0.123(8) Uani 0.443(18) 1 d PDU B 1
H31A H -0.1001 0.7445 0.4228 0.147 Uiso 0.443(18) 1 calc PR B 1
H31B H 0.0489 0.7572 0.4178 0.147 Uiso 0.443(18) 1 calc PR B 1
C32 C -0.096(3) 0.9109(19) 0.4578(8) 0.145(7) Uani 0.443(18) 1 d PDU B 1
H32A H -0.1842 0.9091 0.4840 0.174 Uiso 0.443(18) 1 calc PR B 1
H32B H -0.0328 0.9040 0.4897 0.174 Uiso 0.443(18) 1 calc PR B 1
C33 C -0.110(3) 1.0274(15) 0.4208(8) 0.130(6) Uani 0.443(18) 1 d PDU B 1
H33A H -0.0458 1.0718 0.4308 0.156 Uiso 0.443(18) 1 calc PR B 1
H33B H -0.2027 1.0875 0.4338 0.156 Uiso 0.443(18) 1 calc PR B 1
C34 C -0.084(3) 1.0003(14) 0.3487(8) 0.116(6) Uani 0.443(18) 1 d PDU B 1
H34A H -0.0094 1.0324 0.3249 0.139 Uiso 0.443(18) 1 calc PR B 1
H34B H -0.1661 1.0428 0.3285 0.139 Uiso 0.443(18) 1 calc PR B 1
C31' C -0.090(2) 0.7928(14) 0.4092(7) 0.112(5) Uani 0.557(18) 1 d PDU B 2
H31C H -0.1377 0.7298 0.4005 0.134 Uiso 0.557(18) 1 calc PR B 2
H31D H -0.0094 0.7425 0.4283 0.134 Uiso 0.557(18) 1 calc PR B 2
C32' C -0.1773(17) 0.8881(15) 0.4567(7) 0.127(5) Uani 0.557(18) 1 d PDU B 2
H32C H -0.2583 0.8616 0.4767 0.152 Uiso 0.557(18) 1 calc PR B 2
H32D H -0.1299 0.8972 0.4934 0.152 Uiso 0.557(18) 1 calc PR B 2
C33' C -0.214(2) 1.0073(14) 0.4209(7) 0.159(7) Uani 0.557(18) 1 d PDU B 2
H33C H -0.1988 1.0787 0.4447 0.191 Uiso 0.557(18) 1 calc PR B 2
H33D H -0.3107 1.0320 0.4173 0.191 Uiso 0.557(18) 1 calc PR B 2
C34' C -0.132(2) 0.9892(12) 0.3544(6) 0.140(8) Uani 0.557(18) 1 d PDU B 2
H34C H -0.1906 1.0131 0.3198 0.168 Uiso 0.557(18) 1 calc PR B 2
H34D H -0.0738 1.0484 0.3485 0.168 Uiso 0.557(18) 1 calc PR B 2
O2 O -0.1064(3) 0.7837(3) 0.20935(15) 0.0967(9) Uani 1 1 d . . .
C35 C -0.2337(5) 0.7600(6) 0.2363(3) 0.144(2) Uani 1 1 d . B .
H35A H -0.2824 0.8209 0.2741 0.173 Uiso 1 1 calc R . .
H35B H -0.2178 0.6682 0.2536 0.173 Uiso 1 1 calc R . .
C36 C -0.3141(7) 0.7816(7) 0.1825(4) 0.174(3) Uani 1 1 d . . .
H36A H -0.3991 0.8541 0.1946 0.209 Uiso 1 1 calc R B .
H36B H -0.3369 0.7005 0.1751 0.209 Uiso 1 1 calc R . .
C37 C -0.2312(6) 0.8167(8) 0.1210(3) 0.182(3) Uani 1 1 d . B .
H37A H -0.2029 0.7451 0.0875 0.219 Uiso 1 1 calc R . .
H37B H -0.2827 0.8990 0.1004 0.219 Uiso 1 1 calc R . .
C38 C -0.1149(5) 0.8348(6) 0.1431(3) 0.140(2) Uani 1 1 d . B .
H38A H -0.0318 0.7889 0.1119 0.168 Uiso 1 1 calc R . .
H38B H -0.1225 0.9300 0.1423 0.168 Uiso 1 1 calc R . .

loop_
_atom_site_aniso_label
_atom_site_aniso_U_11
_atom_site_aniso_U_22
_atom_site_aniso_U_33
_atom_site_aniso_U_23
_atom_site_aniso_U_13
_atom_site_aniso_U_12
Al1 0.0773(8) 0.0712(8) 0.0690(8) -0.0093(6) -0.0279(6) 0.0141(6)
Li1 0.069(4) 0.087(5) 0.067(4) 0.000(3) -0.009(3) -0.002(3)
N1 0.0541(17) 0.0416(15) 0.0360(14) 0.0006(12) -0.0083(12) -0.0068(13)
N2 0.0483(16) 0.0469(16) 0.0351(15) 0.0037(12) -0.0066(12) -0.0075(13)
C1 0.052(2) 0.0467(19) 0.0390(18) 0.0012(14) -0.0083(16) -0.0112(15)
C2 0.054(2) 0.050(2) 0.0452(19) -0.0057(16) -0.0083(16) -0.0075(16)
C3 0.049(2) 0.060(2) 0.045(2) -0.0041(16) -0.0009(15) -0.0065(17)
C4 0.055(2) 0.055(2) 0.0352(18) 0.0067(16) -0.0066(15) -0.0090(16)
C5 0.074(3) 0.056(2) 0.051(2) 0.0088(18) -0.0144(18) -0.0145(18)
C6 0.116(3) 0.064(3) 0.067(3) 0.028(2) -0.027(2) -0.024(2)
C7 0.127(4) 0.093(3) 0.056(3) 0.028(2) -0.038(2) -0.032(3)
C8 0.107(3) 0.086(3) 0.047(2) 0.007(2) -0.027(2) -0.036(2)
C9 0.068(2) 0.062(2) 0.0406(19) 0.0052(18) -0.0100(17) -0.0199(18)
C10 0.090(3) 0.069(3) 0.056(2) 0.0036(19) -0.018(2) -0.038(2)
C11 0.113(4) 0.123(4) 0.168(5) 0.033(3) -0.029(3) -0.067(3)
C12 0.149(4) 0.075(3) 0.111(4) -0.016(3) 0.013(3) -0.032(3)
C13 0.104(3) 0.052(2) 0.075(3) 0.007(2) -0.024(2) -0.026(2)
C14 0.127(4) 0.095(3) 0.124(4) 0.019(3) -0.030(3) -0.057(3)
C15 0.152(5) 0.086(3) 0.116(4) -0.030(3) -0.005(3) -0.025(3)
C16 0.055(2) 0.047(2) 0.0390(19) 0.0038(16) -0.0110(16) -0.0049(16)
C17 0.063(2) 0.058(2) 0.041(2) -0.0051(17) -0.0139(17) -0.0047(18)
C18 0.088(3) 0.077(3) 0.045(2) -0.008(2) -0.018(2) -0.014(2)
C19 0.098(3) 0.095(3) 0.040(2) 0.003(2) -0.008(2) -0.017(3)
C20 0.091(3) 0.082(3) 0.052(2) 0.011(2) -0.003(2) -0.027(2)
C21 0.070(2) 0.054(2) 0.044(2) 0.0061(17) -0.0098(17) -0.0139(19)
C22 0.123(4) 0.071(3) 0.059(2) 0.004(2) -0.016(2) -0.050(3)
C23 0.296(8) 0.089(4) 0.136(4) 0.018(3) -0.072(5) -0.097(4)
C24 0.127(4) 0.153(5) 0.134(4) 0.001(3) -0.055(3) -0.066(4)
C25 0.091(3) 0.076(3) 0.060(2) -0.017(2) -0.013(2) -0.031(2)
C26 0.133(4) 0.069(3) 0.144(4) 0.009(3) -0.037(3) -0.036(3)
C27 0.126(4) 0.144(4) 0.126(4) -0.017(3) -0.048(3) -0.060(3)
C28 0.30(3) 0.114(19) 0.057(9) -0.002(9) -0.038(12) 0.121(17)
C29 0.22(2) 0.048(10) 0.169(18) -0.005(10) -0.060(14) 0.006(10)
C30 0.040(9) 0.169(18) 0.136(15) -0.079(12) -0.017(8) 0.005(10)
C28' 0.097(7) 0.086(10) 0.076(6) 0.004(5) -0.049(5) 0.032(6)
C29' 0.137(12) 0.072(8) 0.39(3) 0.016(17) -0.120(18) -0.012(8)
C30' 0.123(12) 0.187(18) 0.071(8) -0.013(9) -0.009(7) 0.056(10)
O1 0.100(2) 0.089(2) 0.0679(18) -0.0084(15) -0.0052(15) 0.0130(17)
C31 0.124(14) 0.113(9) 0.076(10) 0.008(7) -0.007(8) 0.039(11)
C32 0.202(16) 0.126(10) 0.081(8) -0.011(6) -0.008(11) -0.018(12)
C33 0.183(15) 0.107(8) 0.082(8) -0.002(6) -0.022(10) -0.016(11)
C34 0.137(14) 0.090(11) 0.096(8) -0.026(7) 0.036(8) -0.025(9)
C31' 0.149(14) 0.103(7) 0.076(8) 0.002(6) 0.002(7) -0.039(7)
C32' 0.154(11) 0.113(8) 0.089(7) -0.004(5) 0.029(7) -0.031(8)
C33' 0.175(13) 0.116(8) 0.105(7) 0.003(6) 0.045(9) 0.033(9)
C34' 0.177(16) 0.094(9) 0.077(7) 0.008(6) 0.001(7) 0.049(9)
O2 0.0646(19) 0.134(2) 0.087(2) 0.0094(17) -0.0187(15) -0.0217(17)
C35 0.093(4) 0.200(6) 0.146(5) 0.053(4) -0.033(4) -0.057(4)
C36 0.161(6) 0.217(6) 0.206(7) 0.097(6) -0.111(6) -0.120(5)
C37 0.111(5) 0.335(10) 0.119(5) 0.004(5) -0.050(4) -0.077(5)
C38 0.086(4) 0.229(6) 0.100(4) 0.018(4) -0.020(3) -0.042(4)

loop_
_atom_type_symbol
_atom_type_description
_atom_type_scat_dispersion_real
_atom_type_scat_dispersion_imag
_atom_type_scat_source
C C 0.0033 0.0016 'International Tables Vol C Tables 4.2.6.8 and 6.1.1.4'
H H 0.0000 0.0000 'International Tables Vol C Tables 4.2.6.8 and 6.1.1.4'
N N 0.0061 0.0033 'International Tables Vol C Tables 4.2.6.8 and 6.1.1.4'
Al Al 0.0645 0.0514 'International Tables Vol C Tables 4.2.6.8 and 6.1.1.4'
O O 0.0106 0.0060 'International Tables Vol C Tables 4.2.6.8 and 6.1.1.4'
Li Li -0.0003 0.0001 'International Tables Vol C Tables 4.2.6.8 and 6.1.1.4'

loop_
_geom_angle_atom_site_label_1
_geom_angle_atom_site_label_2
_geom_angle_atom_site_label_3
_geom_angle
C28 Al1 C30' 118.7(11)
C28 Al1 C28' 18.6(12)
C30' Al1 C28' 110.2(7)
C28 Al1 C29' 93.2(10)
C30' Al1 C29' 110.0(8)
C28' Al1 C29' 111.8(8)
C28 Al1 C29 113.2(12)
C30' Al1 C29 92.2(13)
C28' Al1 C29 131.7(9)
C29' Al1 C29 21.6(13)
C28 Al1 C30 113.2(11)
C30' Al1 C30 13.6(15)
C28' Al1 C30 101.3(9)
C29' Al1 C30 123.5(13)
C29 Al1 C30 105.7(10)
C28 Al1 C2 117.7(7)
C30' Al1 C2 107.7(6)
C28' Al1 C2 109.0(4)
C29' Al1 C2 108.1(6)
C29 Al1 C2 103.5(9)
C30 Al1 C2 102.1(8)
O2 Li1 O1 106.0(3)
O2 Li1 C1 126.2(3)
O1 Li1 C1 127.8(3)
C1 N1 C2 115.7(2)
C1 N1 C16 121.0(2)
C2 N1 C16 123.4(2)
C1 N2 C3 111.8(2)
C1 N2 C4 123.8(2)
C3 N2 C4 124.1(2)
N2 C1 N1 101.3(2)
N2 C1 Li1 129.3(3)
N1 C1 Li1 129.3(3)
C3 C2 N1 101.5(2)
C3 C2 Al1 125.8(2)
N1 C2 Al1 131.8(2)
C2 C3 N2 109.8(3)
C5 C4 C9 122.6(3)
C5 C4 N2 119.5(3)
C9 C4 N2 117.8(3)
C4 C5 C6 117.5(3)
C4 C5 C13 122.8(3)
C6 C5 C13 119.6(3)
C7 C6 C5 120.6(3)
C8 C7 C6 120.7(3)
C7 C8 C9 121.2(3)
C8 C9 C4 117.3(3)
C8 C9 C10 119.7(3)
C4 C9 C10 123.0(3)
C9 C10 C11 111.9(3)
C9 C10 C12 111.7(3)
C11 C10 C12 111.5(3)
C5 C13 C15 111.7(3)
C5 C13 C14 111.9(3)
C15 C13 C14 110.2(3)
C21 C16 C17 122.8(3)
C21 C16 N1 118.2(3)
C17 C16 N1 118.9(3)
C18 C17 C16 116.9(3)
C18 C17 C25 121.6(3)
C16 C17 C25 121.5(3)
C19 C18 C17 121.4(4)
C18 C19 C20 120.9(3)
C19 C20 C21 120.7(4)
C16 C21 C20 117.2(3)
C16 C21 C22 122.8(3)
C20 C21 C22 120.0(3)
C21 C22 C24 112.1(3)
C21 C22 C23 113.0(3)
C24 C22 C23 109.0(4)
C17 C25 C26 110.7(3)
C17 C25 C27 113.2(3)
C26 C25 C27 109.3(3)
C31 O1 C34' 103.1(9)
C31 O1 C31' 22.1(19)
C34' O1 C31' 102.1(8)
C31 O1 C34 106.6(10)
C34' O1 C34 21.1(19)
C31' O1 C34 113.4(9)
C31 O1 Li1 128.6(7)
C34' O1 Li1 128.3(5)
C31' O1 Li1 125.0(7)
C34 O1 Li1 121.5(7)
C32 C31 O1 109.9(11)
C33 C32 C31 107.9(12)
C32 C33 C34 110.4(12)
C33 C34 O1 104.2(10)
C32' C31' O1 111.7(9)
C33' C32' C31' 106.2(9)
C32' C33' C34' 108.1(8)
O1 C34' C33' 110.8(8)
C38 O2 C35 107.1(3)
C38 O2 Li1 129.1(4)
C35 O2 Li1 123.7(3)
O2 C35 C36 108.5(4)
C35 C36 C37 107.0(5)
C38 C37 C36 105.5(5)
O2 C38 C37 110.2(5)

loop_
_geom_bond_atom_site_label_1
_geom_bond_atom_site_label_2
_geom_bond_distance
Al1 C28 1.959(14)
Al1 C30' 1.966(14)
Al1 C28' 1.982(10)
Al1 C29' 1.984(19)
Al1 C29 2.00(2)
Al1 C30 2.013(19)
Al1 C2 2.033(3)
Li1 O2 1.901(7)
Li1 O1 1.904(6)
Li1 C1 2.094(6)
N1 C1 1.368(3)
N1 C2 1.413(3)
N1 C16 1.449(3)
N2 C1 1.363(3)
N2 C3 1.389(3)
N2 C4 1.447(3)
C2 C3 1.360(4)
C4 C5 1.388(4)
C4 C9 1.394(4)
C5 C6 1.391(4)
C5 C13 1.508(4)
C6 C7 1.378(5)
C7 C8 1.361(5)
C8 C9 1.387(4)
C9 C10 1.514(4)
C10 C11 1.527(5)
C10 C12 1.533(5)
C13 C15 1.521(5)
C13 C14 1.528(5)
C16 C21 1.394(4)
C16 C17 1.404(4)
C17 C18 1.386(4)
C17 C25 1.516(4)
C18 C19 1.366(5)
C19 C20 1.375(5)
C20 C21 1.396(4)
C21 C22 1.509(4)
C22 C24 1.511(5)
C22 C23 1.530(5)
C25 C26 1.521(5)
C25 C27 1.526(5)
O1 C31 1.401(15)
O1 C34' 1.405(11)
O1 C31' 1.442(12)
O1 C34 1.448(14)
C31 C32 1.365(13)
C32 C33 1.360(12)
C33 C34 1.431(14)
C31' C32' 1.394(11)
C32' C33' 1.374(10)
C33' C34' 1.420(11)
O2 C38 1.390(5)
O2 C35 1.416(5)
C35 C36 1.432(6)
C36 C37 1.450(6)
C37 C38 1.419(6)
